data_1511669
loop_
_publ_author_name
'Touboul, M.'
'Nowogrocki, G.'
'Penin, N.'

_publ_section_title
;
 Crystal structure of Cs3 B7 O12 containing a new large polyanion with 63
 boron atoms
;
_journal_name_full 'Solid State Sciences'
_journal_page_first 795
_journal_page_last 803
_journal_paper_doi 10.1016/S1293-2558(03)00078-5
_journal_volume 5
_journal_year 2003
_chemical_formula_sum 'B7 Cs3 O12'
_chemical_name_systematic 'Cs3 (B7 O12)'
_space_group_IT_number 15
_symmetry_space_group_name_Hall '-C 2yc'
_symmetry_space_group_name_H-M 'C 1 2/c 1'
_cell_angle_alpha 90
_cell_angle_beta 101.052
_cell_angle_gamma 90
_cell_formula_units_Z 72
_cell_length_a 59.911
_cell_length_b 11.52
_cell_length_c 34.525
_cell_volume 23386.354
_citation_journal_id_ASTM SSSCFJ
_cod_data_source_file boron4-x_328.cif
_cod_data_source_block B7Cs3O12
_cod_original_cell_volume 23386.36
_cod_database_code 1511669

loop_
_symmetry_equiv_pos_as_xyz
x,y,z
-x,y,-z+1/2
-x,-y,-z
x,-y,z-1/2
x+1/2,y+1/2,z
-x+1/2,y+1/2,-z+1/2
-x+1/2,-y+1/2,-z
x+1/2,-y+1/2,z-1/2

loop_
_atom_site_label
_atom_site_type_symbol
_atom_site_fract_x
_atom_site_fract_y
_atom_site_fract_z
_atom_site_occupancy
_atom_site_U_iso_or_equiv
O37 O-2 0.2212 0.6358 0.322 1 0.0
O21 O-2 0.2627 0.061 0.286 1 0.0
O24 O-2 0.2787 0.2551 0.2875 1 0.0
B19 B+3 0.2268 0.6102 0.2864 1 0.0
O5 O-2 0.2574 0.4066 0.253 1 0.0
O15 O-2 0.0893 0.1235 0.2707 1 0.0
Cs20 Cs+1 0.2358 0.95 0.357 0.16 0.0
O3 O-2 0.162 0.1787 0.2508 1 0.0
O19 O-2 0.1906 0.0524 0.2851 1 0.0
O103 O-2 0.0824 0.9775 0.4395 1 0.0
O90 O-2 0.0854 0.1834 0.4342 1 0.0
B42 B+3 0.2911 0.087 0.4182 1 0.0
B63 B+3 0.033 0.171 0.4351 1 0.0
O108 O-2 0.2173 0.5954 0.4498 1 0.0
O35 O-2 0.168 0.1673 0.3191 1 0.0
O48 O-2 0.373 0.7115 0.3746 1 0.0
Cs27 Cs+1 0.1217 0.9223 0.3642 0.57 0.0
O23 O-2 0.4546 0.748 0.2865 1 0.0
O96 O-2 0.3255 0.5878 0.4361 1 0.0
B45 B+3 0.2961 0.866 0.4252 1 0.0
O30 O-2 0.3011 0.0955 0.316 1 0.0
O27 O-2 0.1171 0.7492 0.2897 1 0.0
O49 O-2 0.4508 0.5801 0.3767 1 0.0
O44 O-2 0.4859 0.6714 0.3712 1 0.0
B1 B+3 0.2987 0.5328 0.2501 1 0.0
Cs26 Cs+1 0.1844 0.4642 0.3626 0.52 0.0
O100 O-2 0.4187 0.1834 0.4373 1 0.0
O68 O-2 0.0531 0.8349 0.4253 1 0.0
B7 B+3 0.0993 0.033 0.2578 1 0.0
B4 B+3 0.037 0.5036 0.2674 0.5 0.0
Cs36 Cs+1 0.3503 0.9604 0.3598 0.11 0.0
B8 B+3 0.2779 0.3517 0.2633 1 0.0
O11 O-2 0.2236 0.0849 0.2567 1 0.0
B20 B+3 0.3363 0.6166 0.2859 1 0.0
O75 O-2 0.1386 0.6819 0.43 1 0.0
Cs19 Cs+1 0.2394 0.9623 0.3496 0.84 0.0
B55 B+3 0.2533 0.1651 0.4285 1 0.0
O10 O-2 0.297 0.4024 0.2556 1 0.0
Cs35 Cs+1 0.3473 0.9466 0.3726 0.89 0.0
O51 O-2 0.0045 0.5979 0.3777 1 0.0
Cs42 Cs+1 0.4675 0.9099 0.4788 1 0.0
B36 B+3 0.0454 0.7153 0.4141 1 0.0
O33 O-2 0.0653 0.0764 0.3186 1 0.0
B5 B+3 0.0318 0.5232 0.2507 0.5 0.0
O92 O-2 0.1926 0.9747 0.4354 1 0.0
O38 O-2 0.0926 0.1744 0.3673 1 0.0
B16 B+3 0.2829 0.1278 0.284 1 0.0
Cs41 Cs+1 0.1339 0.9086 0.4787 1 0.0
O109 O-2 0.3844 0.0996 0.4518 1 0.0
B30 B+3 0.102 0.2004 0.4094 1 0.0
O29 O-2 0.1336 0.573 0.3144 1 0.0
B24 B+3 0.3015 0.1224 0.3551 1 0.0
O72 O-2 0.399 0.6351 0.4296 1 0.0
O25 O-2 0.3505 0.5081 0.2886 1 0.0
Cs29 Cs+1 0.0162 0.9562 0.3644 0.65 0.0
O14 O-2 0.0963 0.9199 0.2662 1 0.0
B61 B+3 0.1437 0.1668 0.4329 1 0.0
Cs22 Cs+1 0.2937 0.441 0.3604 0.13 0.0
O82 O-2 0.0114 0.1333 0.4318 1 0.0
O1 O-2 0 0.6968 0.25 1 0.0
Cs15 Cs+1 0.2354 0.2762 0.3156 0.88 0.0
B56 B+3 0.4031 0.0879 0.4287 1 0.0
Cs23 Cs+1 0.0664 0.4429 0.3637 0.51 0.0
O50 O-2 0.3404 0.5956 0.3771 1 0.0
O4 O-2 0.3812 0.0876 0.2528 1 0.0
O40 O-2 0.2003 0.2054 0.3681 1 0.0
Cs6 Cs+1 0.3426 0.275 0.3097 0.2 0.0
Cs17 Cs+1 0.4523 0.2889 0.3186 0.68 0.0
O16 O-2 0.4032 0.2603 0.2769 1 0.0
B2 B+3 0.4469 0.8226 0.2513 1 0.0
Cs34 Cs+1 0.4581 0.9436 0.359 0.46 0.0
Cs8 Cs+1 0.2853 0.7876 0.3098 0.41 0.0
O17 O-2 0.0611 0.2558 0.2836 1 0.0
O64 O-2 0.2191 0.3311 0.4192 1 0.0
O52 O-2 0.1707 0.0835 0.3815 1 0.0
O104 O-2 0.4158 0.9794 0.4416 1 0.0
O54 O-2 0.2268 0.5726 0.3867 1 0.0
B60 B+3 0.4207 0.6716 0.4327 1 0.0
B33 B+3 0.212 0.2103 0.4103 1 0.0
B65 B+3 0.3667 0.1729 0.4401 1 0.0
B64 B+3 0.1996 0.667 0.4374 1 0.0
O105 O-2 0.2482 0.4728 0.442 1 0.0
O87 O-2 0.1476 0.2846 0.4333 1 0.0
Cs38 Cs+1 0.0781 0.4083 0.4734 1 0.0
B58 B+3 0.075 0.868 0.4307 1 0.0
O34 O-2 0.0055 0.7032 0.3189 1 0.0
O45 O-2 0.1188 0.5776 0.3731 1 0.0
B10 B+3 0.3673 0.4834 0.2695 1 0.0
B62 B+3 0.4085 0.8703 0.4341 1 0.0
O59 O-2 0.2315 0.1316 0.4155 1 0.0
B6 B+3 0.1101 0.8247 0.2548 1 0.0
B21 B+3 0.1348 0.6139 0.3532 1 0.0
Cs12 Cs+1 0.0053 0.3298 0.3153 0.48 0.0
B22 B+3 0.4666 0.6106 0.3553 1 0.0
B59 B+3 0.2411 0.3646 0.4316 1 0.0
Cs1 Cs+1 0.0559 0.8119 0.2951 0.64 0.0
Cs40 Cs+1 0.4117 0.4071 0.477 1 0.0
O43 O-2 0.0366 0.714 0.3709 1 0.0
B27 B+3 0.3528 0.6629 0.3568 1 0.0
O28 O-2 0.4189 0.0707 0.2899 1 0.0
O58 O-2 0.2741 0.8302 0.4143 1 0.0
Cs31 Cs+1 0.3998 0.4491 0.3642 0.81 0.0
O26 O-2 0.0244 0.5611 0.2891 1 0.0
B28 B+3 0.4025 0.1327 0.3593 1 0.0
B11 B+3 0.066 0.135 0.2817 1 0.0
O71 O-2 0.3866 0.8347 0.4293 1 0.0
Cs7 Cs+1 0.2851 0.7889 0.3032 0.59 0.0
O79 O-2 0.1031 0.5889 0.4317 1 0.0
Cs21 Cs+1 0.2974 0.4575 0.3538 0.87 0.0
O83 O-2 0.1364 0.4756 0.4319 1 0.0
B39 B+3 0.3795 0.7146 0.4179 1 0.0
B51 B+3 0.3086 0.6669 0.4269 1 0.0
Cs14 Cs+1 0.1203 0.2944 0.3125 0.31 0.0
B34 B+3 0.1583 0.7026 0.4132 1 0.0
O78 O-2 0.1778 0.6301 0.4315 1 0.0
Cs4 Cs+1 0.3944 0.799 0.306 0.29 0.0
O22 O-2 0.2484 0.5793 0.2858 1 0.0
B52 B+3 0.0871 0.67 0.4273 1 0.0
O69 O-2 0.0365 0.2881 0.4276 1 0.0
Cs43 Cs+1 0.0218 0.9071 0.4799 1 0.0
O89 O-2 0.47 0.4758 0.434 1 0.0
O80 O-2 0.3592 0.4791 0.4317 1 0.0
O46 O-2 0.3211 0.1748 0.3742 1 0.0
O85 O-2 0.3704 0.2882 0.4319 1 0.0
O53 O-2 0.0605 0.0767 0.3835 1 0.0
O81 O-2 0.4254 0.7889 0.4316 1 0.0
O102 O-2 0.4927 0.0879 0.4394 1 0.0
O95 O-2 0.2579 0.2824 0.4355 1 0.0
B32 B+3 0.4337 0.2063 0.4108 1 0.0
B41 B+3 0.3471 0.5879 0.4198 1 0.0
Cs33 Cs+1 0.4512 0.9164 0.3658 0.54 0.0
B9 B+3 0.4307 0.0153 0.2648 1 0.0
O98 O-2 0.3449 0.1345 0.4366 1 0.0
O2 O-2 0.0499 0.0737 0.2505 1 0.0
B48 B+3 0.07 0.0865 0.4258 1 0.0
B50 B+3 0.4629 0.3659 0.4271 1 0.0
B14 B+3 0.0075 0.6553 0.2844 0.5 0.0
O91 O-2 0.3054 0.1814 0.4338 1 0.0
O9 O-2 0.3687 0.3744 0.2551 1 0.0
B31 B+3 0.2668 0.7066 0.4095 1 0.0
O39 O-2 0.2544 0.6961 0.3675 1 0.0
O42 O-2 0.1534 0.6737 0.3699 1 0.0
B18 B+3 0.3983 0.1417 0.2853 1 0.0
B13 B+3 0.4558 0.6325 0.2826 1 0.0
Cs24 Cs+1 0.0685 0.4551 0.3523 0.49 0.0
O18 O-2 0.4838 0.0585 0.2839 0.5 0.0
O7 O-2 0.21 0.6111 0.2543 1 0.0
O55 O-2 0.3925 0.0789 0.3873 1 0.0
Cs45 Cs+1 0.3544 0.9067 0.4834 1 0.0
Cs37 Cs+1 0.2444 0.908 0.4733 1 0.0
O97 O-2 0.361 0.6846 0.4367 1 0.0
O93 O-2 0.1959 0.1791 0.4354 1 0.0
Cs18 Cs+1 0.4539 0.275 0.3129 0.32 0.0
O67 O-2 0.065 0.6345 0.4229 1 0.0
B23 B+3 0.016 0.6663 0.3558 1 0.0
Cs10 Cs+1 0.1776 0.791 0.3088 0.19 0.0
Cs30 Cs+1 0.0175 0.969 0.3561 0.35 0.0
Cs32 Cs+1 0.4024 0.461 0.3585 0.19 0.0
O106 O-2 0.161 0.0923 0.4451 1 0.0
B44 B+3 0.019 0.3684 0.4242 1 0.0
O86 O-2 0.48 0.2845 0.4327 1 0.0
O60 O-2 0.2871 0.6299 0.4154 1 0.0
O63 O-2 0.4541 0.1307 0.4184 1 0.0
B54 B+3 0.2369 0.5831 0.4287 1 0.0
B57 B+3 0.4758 0.167 0.4296 1 0.0
Cs9 Cs+1 0.1767 0.8099 0.3084 0.81 0.0
B47 B+3 0.1303 0.3636 0.4254 1 0.0
Cs5 Cs+1 0.3396 0.248 0.3032 0.8 0.0
O66 O-2 0.1222 0.1274 0.4219 1 0.0
O76 O-2 0.0255 0.4782 0.43 1 0.0
Cs28 Cs+1 0.1249 0.9431 0.3604 0.43 0.0
O13 O-2 0.3841 0.5608 0.2649 1 0.0
O32 O-2 0.3452 0.6928 0.3182 1 0.0
O47 O-2 0.2851 0.0901 0.3748 1 0.0
O73 O-2 0.3132 0.7849 0.43 1 0.0
B26 B+3 0.0729 0.1128 0.356 1 0.0
O65 O-2 0.3308 0.3292 0.4207 1 0.0
O36 O-2 0.3897 0.1269 0.3217 1 0.0
O41 O-2 0.4221 0.1896 0.3689 1 0.0
O57 O-2 0.4413 0.3314 0.4141 1 0.0
O8 O-2 0.034 0.3962 0.255 1 0.0
B25 B+3 0.1806 0.1497 0.3567 1 0.0
B3 B+3 0.245 0.0341 0.252 1 0.0
O31 O-2 0.4644 0.5684 0.3166 1 0.0
O94 O-2 0.0282 0.6828 0.4355 1 0.0
O70 O-2 0.092 0.7879 0.429 1 0.0
B29 B+3 0.2356 0.6338 0.3593 1 0.0
O101 O-2 0.4373 0.59 0.4375 1 0.0
Cs44 Cs+1 0.19 0.3999 0.4808 1 0.0
B53 B+3 0.186 0.8643 0.4279 1 0.0
B35 B+3 0.4914 0.7034 0.4138 1 0.0
O6 O-2 0.0544 0.5726 0.253 1 0.0
B43 B+3 0.0129 0.589 0.4204 1 0.0
Cs13 Cs+1 0.1173 0.3063 0.3152 0.69 0.0
B38 B+3 0.3249 0.2042 0.4167 1 0.0
Cs11 Cs+1 0.0085 0.295 0.3084 0.52 0.0
O62 O-2 0.1642 0.8264 0.4173 1 0.0
Cs39 Cs+1 0.2993 0.4135 0.4753 1 0.0
Cs25 Cs+1 0.1816 0.4468 0.3599 0.48 0.0
O12 O-2 0.4287 0.8991 0.2617 1 0.0
B15 B+3 0.004 0.6218 0.2845 0.5 0.0
O20 O-2 0.3129 0.5847 0.2855 1 0.0
B37 B+3 0.1245 0.584 0.4167 1 0.0
O99 O-2 0.2523 0.678 0.4368 1 0.0
O84 O-2 0.2034 0.7847 0.4316 1 0.0
Cs3 Cs+1 0.3865 0.8207 0.2966 0.71 0.0
O56 O-2 0.1087 0.3263 0.4108 1 0.0
B17 B+3 0.1738 0.1336 0.2843 1 0.0
O61 O-2 0.497 0.8282 0.4163 1 0.0
B12 B+3 0.1222 0.6382 0.2827 1 0.0
O74 O-2 0.4724 0.6825 0.4329 1 0.0
O77 O-2 0.3033 0.9765 0.4302 1 0.0
B49 B+3 0.3527 0.3685 0.4276 1 0.0
O88 O-2 0.2698 0.0865 0.4337 1 0.0
Cs16 Cs+1 0.2297 0.304 0.3089 0.12 0.0
B40 B+3 0.458 0.5862 0.4204 1 0.0
O107 O-2 0.0506 0.0981 0.4464 1 0.0
B46 B+3 0.1803 0.0833 0.4244 1 0.0
Cs2 Cs+1 0.0641 0.7917 0.3066 0.36 0.0
